data_1512458
loop_
_publ_author_name
'Manuel Bardaji'
'Ana B. Miguel-Coello'
'Pablo Espinet'

_publ_section_title
;
 Mono- and dinuclear luminescent 1,1'-biisoquinoline gold(I) complexes
;
_journal_name_full
;
Inorganica Chimica Acta
;
_journal_page_first 91
_journal_page_last 98
_journal_paper_doi 10.1016/j.ica.2012.06.024
_journal_volume 392
_journal_year 2012
_chemical_formula_sum 'C26 H30 Au2 F6 N2 O6 P2 S2'
_chemical_formula_weight 1100.51
_chemical_name_systematic
; 
 ? 
;
_space_group_IT_number 29
_symmetry_cell_setting orthorhombic
_symmetry_space_group_name_Hall 'P 2c -2ac'
_symmetry_space_group_name_H-M 'P c a 21'
_atom_sites_solution_hydrogens geom
_atom_sites_solution_primary direct
_atom_sites_solution_secondary difmap
_audit_creation_method SHELXL-97
_cell_angle_alpha 90.00
_cell_angle_beta 90.00
_cell_angle_gamma 90.00
_cell_formula_units_Z 4
_cell_length_a 12.948(3)
_cell_length_b 16.785(4)
_cell_length_c 16.495(4)
_cell_measurement_reflns_used 932
_cell_measurement_temperature 298(2)
_cell_measurement_theta_max 24.889
_cell_measurement_theta_min 3.146
_cell_volume 3584.9(15)
_computing_cell_refinement 'Bruker SMART'
_computing_data_collection 'Bruker SMART'
_computing_data_reduction 'Bruker SHELXTL'
_computing_molecular_graphics 'Bruker SHELXTL'
_computing_publication_material 'Bruker SHELXTL'
_computing_structure_refinement 'SHELXL-97 (Sheldrick, 1997)'
_computing_structure_solution 'SHELXS-97 (Sheldrick, 1990)'
_diffrn_ambient_temperature 298(2)
_diffrn_measured_fraction_theta_full 0.999
_diffrn_measured_fraction_theta_max 0.999
_diffrn_measurement_device_type 'CCD area detector'
_diffrn_measurement_method 'phi and omega scans'
_diffrn_radiation_monochromator graphite
_diffrn_radiation_source 'fine-focus sealed tube'
_diffrn_radiation_type MoK\a
_diffrn_radiation_wavelength 0.71073
_diffrn_reflns_av_R_equivalents 0.0606
_diffrn_reflns_av_sigmaI/netI 0.0636
_diffrn_reflns_limit_h_max 17
_diffrn_reflns_limit_h_min -17
_diffrn_reflns_limit_k_max 22
_diffrn_reflns_limit_k_min -22
_diffrn_reflns_limit_l_max 21
_diffrn_reflns_limit_l_min -22
_diffrn_reflns_number 34491
_diffrn_reflns_theta_full 28.30
_diffrn_reflns_theta_max 28.30
_diffrn_reflns_theta_min 1.21
_exptl_absorpt_coefficient_mu 8.452
_exptl_absorpt_correction_T_max 1
_exptl_absorpt_correction_T_min 0.237895
_exptl_absorpt_correction_type multi-scan
_exptl_absorpt_process_details
; 
SADABS; a Program for Absorption Correction with the
Siemens SMART system (1996).
;
_exptl_crystal_colour colorless
_exptl_crystal_density_diffrn 2.039
_exptl_crystal_density_method 'not measured'
_exptl_crystal_description needle
_exptl_crystal_F_000 2088
_exptl_crystal_size_max 0.38
_exptl_crystal_size_mid 0.09
_exptl_crystal_size_min 0.07
_refine_diff_density_max 1.392
_refine_diff_density_min -0.696
_refine_diff_density_rms 0.140
_refine_ls_abs_structure_details 'Flack H D (1983), Acta Cryst. A39, 876-881'
_refine_ls_abs_structure_Flack 0.010(9)
_refine_ls_extinction_method none
_refine_ls_goodness_of_fit_ref 1.020
_refine_ls_hydrogen_treatment constr
_refine_ls_matrix_type full
_refine_ls_number_parameters 421
_refine_ls_number_reflns 8728
_refine_ls_number_restraints 1
_refine_ls_restrained_S_all 1.019
_refine_ls_R_factor_all 0.0672
_refine_ls_R_factor_gt 0.0400
_refine_ls_shift/su_max 0.001
_refine_ls_shift/su_mean 0.000
_refine_ls_structure_factor_coef Fsqd
_refine_ls_weighting_details 'calc w=1/[\s^2^(Fo^2^)+(0.0456P)^2^+0.0000P] where P=(Fo^2^+2Fc^2^)/3'
_refine_ls_weighting_scheme calc
_refine_ls_wR_factor_gt 0.0867
_refine_ls_wR_factor_ref 0.0982
_reflns_number_gt 6554
_reflns_number_total 8728
_reflns_threshold_expression >2sigma(I)
_cod_data_source_file ICA-2012-392-91-98-1.cif
_cod_data_source_block patrim1
_cod_original_cell_volume 3584.7(14)
_cod_original_sg_symbol_H-M Pca2(1)
_cod_database_code 1512458

loop_
_symmetry_equiv_pos_as_xyz
'x, y, z'
'-x, -y, z+1/2'
'x+1/2, -y, z'
'-x+1/2, y, z+1/2'

loop_
_atom_site_label
_atom_site_type_symbol
_atom_site_fract_x
_atom_site_fract_y
_atom_site_fract_z
_atom_site_U_iso_or_equiv
_atom_site_adp_type
_atom_site_occupancy
_atom_site_symmetry_multiplicity
_atom_site_calc_flag
_atom_site_refinement_flags
Au1 Au -0.09941(2) 0.20345(2) 0.06671(3) 0.04523(9) Uani 1 1 d .
N1 N 0.0462(4) 0.1462(4) 0.0657(5) 0.0395(13) Uani 1 1 d .
P1 P -0.25245(16) 0.26374(16) 0.05891(19) 0.0556(6) Uani 1 1 d .
C1 C 0.1177(6) 0.1661(5) 0.0118(5) 0.0390(18) Uani 1 1 d .
C3 C 0.0667(7) 0.0866(5) 0.1201(5) 0.046(2) Uani 1 1 d .
H3 H 0.0168 0.0738 0.1585 0.055 Uiso 1 1 calc R
C4 C 0.1577(7) 0.0452(5) 0.1203(5) 0.049(2) Uani 1 1 d .
H4 H 0.1684 0.0042 0.1573 0.059 Uiso 1 1 calc R
C4A C 0.2348(5) 0.0652(4) 0.0642(6) 0.0398(16) Uani 1 1 d .
C5 C 0.3319(7) 0.0261(5) 0.0609(7) 0.055(2) Uani 1 1 d .
H5 H 0.3452 -0.0157 0.0964 0.066 Uiso 1 1 calc R
C6 C 0.4038(7) 0.0478(7) 0.0085(6) 0.059(3) Uani 1 1 d .
H6 H 0.4656 0.0196 0.0058 0.071 Uiso 1 1 calc R
C7 C 0.3879(7) 0.1121(7) -0.0424(6) 0.059(3) Uani 1 1 d .
H7 H 0.4402 0.1279 -0.0775 0.071 Uiso 1 1 calc R
C8 C 0.2973(7) 0.1525(6) -0.0419(5) 0.050(2) Uani 1 1 d .
H8 H 0.2883 0.1955 -0.0767 0.060 Uiso 1 1 calc R
C8A C 0.2161(6) 0.1299(5) 0.0109(5) 0.0410(18) Uani 1 1 d .
C11 C -0.2785(11) 0.3274(10) 0.1435(9) 0.095(5) Uani 1 1 d .
H11A H -0.3465 0.3496 0.1381 0.142 Uiso 1 1 calc R
H11B H -0.2285 0.3696 0.1450 0.142 Uiso 1 1 calc R
H11C H -0.2745 0.2970 0.1927 0.142 Uiso 1 1 calc R
C12 C -0.3607(8) 0.1946(8) 0.0560(10) 0.091(4) Uani 1 1 d .
H12A H -0.3625 0.1644 0.1054 0.136 Uiso 1 1 calc R
H12B H -0.3527 0.1591 0.0108 0.136 Uiso 1 1 calc R
H12C H -0.4240 0.2239 0.0503 0.136 Uiso 1 1 calc R
C13 C -0.2623(11) 0.3243(9) -0.0310(8) 0.088(4) Uani 1 1 d .
H13A H -0.3300 0.3474 -0.0339 0.132 Uiso 1 1 calc R
H13B H -0.2506 0.2918 -0.0780 0.132 Uiso 1 1 calc R
H13C H -0.2115 0.3659 -0.0290 0.132 Uiso 1 1 calc R
Au2 Au 0.06472(3) 0.33065(2) 0.10381(2) 0.05014(10) Uani 1 1 d .
N2 N 0.0742(6) 0.3036(5) -0.0212(5) 0.0456(17) Uani 1 1 d .
P2 P 0.0661(2) 0.36552(18) 0.23418(17) 0.0601(7) Uani 1 1 d .
C1' C 0.0915(6) 0.2293(5) -0.0496(5) 0.0387(18) Uani 1 1 d .
C3' C 0.0531(9) 0.3625(6) -0.0750(7) 0.061(3) Uani 1 1 d .
H3' H 0.0377 0.4131 -0.0555 0.074 Uiso 1 1 calc R
C4' C 0.0536(9) 0.3502(7) -0.1562(7) 0.065(3) Uani 1 1 d .
H4' H 0.0427 0.3926 -0.1915 0.078 Uiso 1 1 calc R
C4A' C 0.0706(7) 0.2737(7) -0.1868(6) 0.052(2) Uani 1 1 d .
C5' C 0.0726(9) 0.2568(9) -0.2726(7) 0.075(3) Uani 1 1 d .
H5' H 0.0637 0.2981 -0.3095 0.090 Uiso 1 1 calc R
C6' C 0.0871(10) 0.1819(9) -0.2999(7) 0.083(4) Uani 1 1 d .
H6' H 0.0862 0.1711 -0.3552 0.099 Uiso 1 1 calc R
C7' C 0.1036(9) 0.1201(8) -0.2436(7) 0.069(3) Uani 1 1 d .
H7' H 0.1164 0.0689 -0.2626 0.083 Uiso 1 1 calc R
C8' C 0.1016(7) 0.1326(6) -0.1650(5) 0.053(2) Uani 1 1 d .
H8' H 0.1094 0.0898 -0.1298 0.064 Uiso 1 1 calc R
C8A' C 0.0877(6) 0.2103(5) -0.1330(5) 0.0415(19) Uani 1 1 d .
C14 C -0.0565(10) 0.3873(9) 0.2765(8) 0.090(4) Uani 1 1 d .
H14A H -0.0492 0.3971 0.3335 0.135 Uiso 1 1 calc R
H14B H -0.1020 0.3429 0.2681 0.135 Uiso 1 1 calc R
H14C H -0.0847 0.4337 0.2507 0.135 Uiso 1 1 calc R
C15 C 0.1458(12) 0.4496(9) 0.2550(8) 0.103(5) Uani 1 1 d .
H15A H 0.1222 0.4944 0.2239 0.154 Uiso 1 1 calc R
H15B H 0.2159 0.4375 0.2406 0.154 Uiso 1 1 calc R
H15C H 0.1422 0.4621 0.3117 0.154 Uiso 1 1 calc R
C16 C 0.1091(13) 0.2828(10) 0.2983(10) 0.111(6) Uani 1 1 d .
H16A H 0.1746 0.2636 0.2793 0.166 Uiso 1 1 calc R
H16B H 0.0592 0.2405 0.2959 0.166 Uiso 1 1 calc R
H16C H 0.1158 0.3008 0.3533 0.166 Uiso 1 1 calc R
C21 C 0.817(4) 0.5776(19) 0.0305(14) 0.25(2) Uani 1 1 d .
C22 C 0.7107(13) 0.0996(13) 0.3281(10) 0.121(7) Uani 1 1 d .
F1 F 0.863(3) 0.6705(12) 0.0345(16) 0.40(2) Uani 1 1 d .
F2 F 0.7726(18) 0.586(3) 0.0874(18) 0.54(3) Uani 1 1 d .
F3 F 0.7971(12) 0.5825(16) -0.0330(10) 0.272(12) Uani 1 1 d .
F4 F 0.6733(8) 0.1300(8) 0.3926(6) 0.144(4) Uani 1 1 d .
F5 F 0.6522(12) 0.1417(13) 0.2644(11) 0.238(9) Uani 1 1 d .
F6 F 0.6753(8) 0.0294(8) 0.3195(6) 0.151(5) Uani 1 1 d .
O1 O 1.0094(14) 0.5599(11) -0.0094(14) 0.220(9) Uani 1 1 d .
O2 O 0.973(2) 0.5709(13) 0.1285(14) 0.260(13) Uani 1 1 d .
O3 O 0.9137(11) 0.4585(9) 0.0555(13) 0.171(6) Uani 1 1 d .
O4 O 0.8567(12) 0.1948(6) 0.3156(10) 0.142(5) Uani 1 1 d .
O5 O 0.8747(14) 0.0630(9) 0.3741(10) 0.180(8) Uani 1 1 d .
O6 O 0.8519(9) 0.0799(7) 0.2314(6) 0.123(4) Uani 1 1 d .
S1 S 0.9461(3) 0.5450(3) 0.0565(4) 0.1155(15) Uani 1 1 d .
S2 S 0.8367(3) 0.1167(2) 0.3036(3) 0.0909(12) Uani 1 1 d .

loop_
_atom_site_aniso_label
_atom_site_aniso_U_11
_atom_site_aniso_U_22
_atom_site_aniso_U_33
_atom_site_aniso_U_23
_atom_site_aniso_U_13
_atom_site_aniso_U_12
Au1 0.03941(14) 0.0516(2) 0.04464(16) -0.0035(2) 0.00060(17) 0.00028(14)
N1 0.042(3) 0.041(4) 0.036(3) 0.004(3) -0.001(3) 0.000(3)
P1 0.0426(10) 0.0688(15) 0.0555(14) -0.0119(14) -0.0067(12) 0.0068(10)
C1 0.052(5) 0.031(4) 0.034(4) 0.000(3) -0.008(3) 0.005(3)
C3 0.050(4) 0.045(5) 0.043(6) 0.017(4) 0.002(4) -0.011(4)
C4 0.060(5) 0.037(4) 0.050(6) 0.011(4) -0.014(4) -0.005(4)
C4A 0.048(4) 0.036(4) 0.035(3) -0.002(4) -0.014(4) 0.002(3)
C5 0.067(5) 0.043(5) 0.055(5) 0.007(5) -0.013(6) 0.020(4)
C6 0.050(5) 0.067(7) 0.060(6) 0.001(5) -0.006(4) 0.018(5)
C7 0.046(5) 0.077(8) 0.053(6) 0.014(5) 0.002(4) 0.007(5)
C8 0.045(5) 0.059(6) 0.046(5) 0.013(4) 0.005(4) 0.011(4)
C8A 0.045(4) 0.045(5) 0.033(4) 0.008(3) -0.004(3) -0.009(4)
C11 0.072(8) 0.117(11) 0.095(9) -0.045(8) -0.023(7) 0.028(8)
C12 0.051(5) 0.117(10) 0.104(11) -0.015(9) 0.006(7) -0.032(6)
C13 0.094(9) 0.096(10) 0.073(8) 0.016(7) -0.019(7) 0.025(8)
Au2 0.0620(2) 0.04243(18) 0.04603(17) -0.0047(2) -0.00437(19) 0.00054(16)
N2 0.054(4) 0.039(4) 0.044(4) 0.008(3) -0.002(3) 0.007(3)
P2 0.0803(18) 0.0496(17) 0.0506(15) -0.0007(13) -0.0158(13) -0.0054(14)
C1' 0.036(4) 0.040(5) 0.041(4) 0.008(4) 0.006(3) 0.003(3)
C3' 0.078(7) 0.025(5) 0.081(8) 0.005(5) -0.009(6) 0.009(5)
C4' 0.077(7) 0.055(6) 0.062(7) 0.022(5) 0.002(5) 0.018(6)
C4A' 0.058(5) 0.056(6) 0.041(5) 0.011(4) -0.003(4) 0.012(5)
C5' 0.088(8) 0.095(10) 0.042(6) 0.022(6) -0.012(5) 0.004(7)
C6' 0.111(10) 0.105(11) 0.032(5) -0.007(6) -0.009(5) 0.045(8)
C7' 0.082(7) 0.067(8) 0.058(7) -0.004(6) 0.000(5) 0.018(6)
C8' 0.065(6) 0.055(6) 0.039(5) 0.000(4) -0.003(4) 0.019(5)
C8A' 0.038(4) 0.041(5) 0.045(5) 0.002(4) 0.000(3) 0.012(4)
C14 0.113(10) 0.097(11) 0.059(7) -0.013(7) 0.000(7) 0.014(8)
C15 0.124(11) 0.117(12) 0.067(8) -0.011(8) -0.022(8) -0.043(10)
C16 0.137(14) 0.105(12) 0.090(12) 0.041(9) -0.042(10) 0.003(10)
C21 0.48(6) 0.21(3) 0.077(12) -0.013(16) -0.03(2) 0.25(4)
C22 0.115(13) 0.156(16) 0.092(11) -0.045(12) 0.046(10) -0.043(12)
F1 0.82(6) 0.173(17) 0.21(2) 0.039(15) -0.09(3) 0.17(3)
F2 0.28(2) 1.05(9) 0.29(3) 0.31(4) 0.17(2) 0.43(4)
F3 0.168(12) 0.48(4) 0.164(14) 0.031(18) -0.084(11) 0.045(15)
F4 0.133(8) 0.185(11) 0.113(7) -0.055(7) 0.063(6) -0.009(8)
F5 0.172(13) 0.33(2) 0.213(16) 0.071(16) -0.042(12) 0.083(16)
F6 0.164(9) 0.171(9) 0.118(7) -0.044(7) 0.041(7) -0.093(8)
O1 0.155(13) 0.21(2) 0.30(2) 0.027(17) 0.084(16) -0.044(14)
O2 0.32(3) 0.22(2) 0.23(2) -0.096(19) -0.14(2) 0.076(19)
O3 0.211(14) 0.118(10) 0.185(16) -0.039(13) -0.037(12) 0.009(9)
O4 0.175(12) 0.077(7) 0.174(12) -0.043(8) 0.068(11) -0.042(7)
O5 0.227(16) 0.135(12) 0.177(14) -0.025(11) -0.122(13) 0.039(11)
O6 0.147(9) 0.123(8) 0.098(7) -0.046(6) 0.062(7) -0.032(7)
S1 0.081(2) 0.130(4) 0.135(4) -0.056(3) -0.005(3) 0.017(2)
S2 0.080(2) 0.088(3) 0.104(3) -0.044(2) 0.0297(19) -0.0201(19)

loop_
_atom_type_symbol
_atom_type_description
_atom_type_scat_dispersion_real
_atom_type_scat_dispersion_imag
_atom_type_scat_source
C C 0.0033 0.0016 'International Tables Vol C Tables 4.2.6.8 and 6.1.1.4'
H H 0.0000 0.0000 'International Tables Vol C Tables 4.2.6.8 and 6.1.1.4'
N N 0.0061 0.0033 'International Tables Vol C Tables 4.2.6.8 and 6.1.1.4'
O O 0.0106 0.0060 'International Tables Vol C Tables 4.2.6.8 and 6.1.1.4'
F F 0.0171 0.0103 'International Tables Vol C Tables 4.2.6.8 and 6.1.1.4'
P P 0.1023 0.0942 'International Tables Vol C Tables 4.2.6.8 and 6.1.1.4'
S S 0.1246 0.1234 'International Tables Vol C Tables 4.2.6.8 and 6.1.1.4'
Au Au -2.0133 8.8022 'International Tables Vol C Tables 4.2.6.8 and 6.1.1.4'

loop_
_geom_angle_atom_site_label_1
_geom_angle_atom_site_label_2
_geom_angle_atom_site_label_3
_geom_angle
N1 Au1 P1 176.2(2)
N1 Au1 Au2 72.61(18)
P1 Au1 Au2 108.11(7)
C1 N1 C3 119.1(7)
C1 N1 Au1 120.9(5)
C3 N1 Au1 120.0(5)
C11 P1 C13 107.0(7)
C11 P1 C12 104.8(7)
C13 P1 C12 106.5(7)
C11 P1 Au1 113.2(4)
C13 P1 Au1 111.5(5)
C12 P1 Au1 113.4(5)
N1 C1 C8A 122.0(7)
N1 C1 C1' 118.0(7)
C8A C1 C1' 120.0(7)
C4 C3 N1 122.7(8)
C3 C4 C4A 119.3(7)
C4 C4A C8A 118.1(7)
C4 C4A C5 123.0(8)
C8A C4A C5 118.8(8)
C6 C5 C4A 121.5(9)
C5 C6 C7 120.4(9)
C8 C7 C6 121.1(9)
C7 C8 C8A 120.8(9)
C1 C8A C8 124.2(7)
C1 C8A C4A 118.5(7)
C8 C8A C4A 117.3(7)
N2 Au2 P2 175.3(2)
N2 Au2 Au1 72.3(2)
P2 Au2 Au1 112.34(8)
C1' N2 C3' 118.6(8)
C1' N2 Au2 123.1(6)
C3' N2 Au2 118.0(7)
C14 P2 C15 106.2(7)
C14 P2 C16 101.6(8)
C15 P2 C16 108.3(8)
C14 P2 Au2 115.3(4)
C15 P2 Au2 113.5(5)
C16 P2 Au2 111.1(6)
N2 C1' C8A' 122.7(8)
N2 C1' C1 117.0(7)
C8A' C1' C1 120.2(8)
C4' C3' N2 122.4(10)
C3' C4' C4A' 119.8(9)
C4' C4A' C8A' 119.6(9)
C4' C4A' C5' 122.5(10)
C8A' C4A' C5' 117.9(10)
C6' C5' C4A' 120.9(11)
C5' C6' C7' 119.1(10)
C8' C7' C6' 122.1(11)
C7' C8' C8A' 121.1(10)
C4A' C8A' C1' 116.7(8)
C4A' C8A' C8' 118.9(9)
C1' C8A' C8' 124.4(8)
F3 C21 F2 133(4)
F3 C21 F1 93(3)
F2 C21 F1 91(3)
F3 C21 S1 118(3)
F2 C21 S1 109(2)
F1 C21 S1 87(3)
F6 C22 F4 109.1(13)
F6 C22 F5 100.4(16)
F4 C22 F5 102.0(17)
F6 C22 S2 118.3(14)
F4 C22 S2 119.5(13)
F5 C22 S2 104.0(13)
O2 S1 O1 119.5(15)
O2 S1 O3 113.7(15)
O1 S1 O3 109.1(12)
O2 S1 C21 111.3(13)
O1 S1 C21 107.8(15)
O3 S1 C21 91.8(15)
O4 S2 O6 123.0(8)
O4 S2 O5 113.1(10)
O6 S2 O5 110.3(9)
O4 S2 C22 108.2(10)
O6 S2 C22 105.7(7)
O5 S2 C22 91.6(10)

loop_
_geom_bond_atom_site_label_1
_geom_bond_atom_site_label_2
_geom_bond_distance
Au1 N1 2.116(6)
Au1 P1 2.229(2)
Au1 Au2 3.0739(7)
N1 C1 1.326(11)
N1 C3 1.370(10)
P1 C11 1.789(13)
P1 C13 1.802(13)
P1 C12 1.820(10)
C1 C8A 1.410(12)
C1 C1' 1.506(11)
C3 C4 1.369(13)
C4 C4A 1.402(12)
C4A C8A 1.419(11)
C4A C5 1.419(11)
C5 C6 1.321(14)
C6 C7 1.383(15)
C7 C8 1.354(13)
C8 C8A 1.417(11)
Au2 N2 2.115(8)
Au2 P2 2.229(3)
N2 C1' 1.350(12)
N2 C3' 1.356(13)
P2 C14 1.772(13)
P2 C15 1.781(13)
P2 C16 1.832(13)
C1' C8A' 1.414(13)
C3' C4' 1.355(17)
C4' C4A' 1.397(16)
C4A' C8A' 1.403(13)
C4A' C5' 1.444(15)
C5' C6' 1.349(18)
C6' C7' 1.408(17)
C7' C8' 1.313(15)
C8' C8A' 1.418(14)
C21 F3 1.08(2)
C21 F2 1.11(3)
C21 F1 1.67(5)
C21 S1 1.81(4)
C22 F6 1.272(19)
C22 F4 1.276(15)
C22 F5 1.47(2)
C22 S2 1.706(16)
O1 S1 1.385(18)
O2 S1 1.312(18)
O3 S1 1.513(15)
O4 S2 1.351(10)
O5 S2 1.552(15)
O6 S2 1.356(9)
